data_7114862
loop_
_publ_author_name
'Caira, Mino R.'
'Roex, Tanya le'
'Nassimbeni, Luigi R.'

_publ_section_title
;
 Tunable clathrates
;
_journal_issue 20
_journal_name_full 'Chemical Communications'
_journal_page_first 2128
_journal_paper_doi 10.1039/b106080p
_journal_year 2001
_chemical_formula_moiety 'C34 H36 O2.4(C3 H7 N O)'
_chemical_formula_sum 'C46 H64 N4 O6'
_chemical_formula_weight 769.01
_chemical_melting_point 279.0(10)
_chemical_name_common none
_chemical_name_systematic
; 
trans-9,10-dihydroxy-9,10-di-p-tert-butylphenyl-9,10-dihydroanthracene.
4(N,N-Dimethylformamide) clathrate
;
_space_group_IT_number 2
_symmetry_cell_setting triclinic
_symmetry_space_group_name_Hall '-P 1'
_symmetry_space_group_name_H-M 'P -1'
_atom_sites_solution_hydrogens geom
_atom_sites_solution_primary direct
_atom_sites_solution_secondary difmap
_audit_creation_method SHELXL-97
_cell_angle_alpha 91.307(2)
_cell_angle_beta 105.523(2)
_cell_angle_gamma 110.189(3)
_cell_formula_units_Z 1
_cell_length_a 8.9414(3)
_cell_length_b 9.0806(4)
_cell_length_c 14.9350(10)
_cell_measurement_reflns_used 4823
_cell_measurement_temperature 173(2)
_cell_measurement_theta_max 27.49
_cell_measurement_theta_min 2.41
_cell_volume 1087.67(10)
_computing_cell_refinement 'Collect (Nonius, 2000)'
_computing_data_collection 'Collect (Nonius, 2000)'
_computing_data_reduction 'Collect (Nonius, 2000)'
_computing_molecular_graphics 'WebLab ViewerPro (1997)'
_computing_publication_material 'SHELXL-97 (Sheldrick, 1997)'
_computing_structure_refinement 'SHELXL-97 (Sheldrick, 1997)'
_computing_structure_solution 'SHELXS-86 (Sheldrick, 1990)'
_diffrn_ambient_temperature 173(2)
_diffrn_measured_fraction_theta_full 0.964
_diffrn_measured_fraction_theta_max 0.964
_diffrn_measurement_device_type 'Nonius Kappa CCD'
_diffrn_measurement_method 'Combination of phi and omega'
_diffrn_radiation_monochromator graphite
_diffrn_radiation_source 'fine-focus sealed tube'
_diffrn_radiation_type MoK\a
_diffrn_radiation_wavelength 0.71073
_diffrn_reflns_av_R_equivalents 0.0163
_diffrn_reflns_av_sigmaI/netI 0.0469
_diffrn_reflns_limit_h_max 11
_diffrn_reflns_limit_h_min -10
_diffrn_reflns_limit_k_max 11
_diffrn_reflns_limit_k_min -11
_diffrn_reflns_limit_l_max 19
_diffrn_reflns_limit_l_min -19
_diffrn_reflns_number 7032
_diffrn_reflns_theta_full 27.49
_diffrn_reflns_theta_max 27.49
_diffrn_reflns_theta_min 2.41
_exptl_absorpt_coefficient_mu 0.077
_exptl_absorpt_correction_T_max 0.9801
_exptl_absorpt_correction_T_min 0.9734
_exptl_absorpt_correction_type none
_exptl_crystal_colour colourless
_exptl_crystal_density_diffrn 1.174
_exptl_crystal_density_meas ?
_exptl_crystal_density_method 'not measured'
_exptl_crystal_description 'clear elongated plates'
_exptl_crystal_F_000 416
_exptl_crystal_size_max 0.35
_exptl_crystal_size_mid 0.35
_exptl_crystal_size_min 0.26
_refine_diff_density_max 0.274
_refine_diff_density_min -0.253
_refine_diff_density_rms 0.048
_refine_ls_extinction_coef 0.011(6)
_refine_ls_extinction_expression Fc^*^=kFc[1+0.001xFc^2^\l^3^/sin(2\q)]^-1/4^
_refine_ls_extinction_method SHELXL
_refine_ls_goodness_of_fit_ref 1.238
_refine_ls_hydrogen_treatment mixed
_refine_ls_matrix_type full
_refine_ls_number_parameters 265
_refine_ls_number_reflns 4823
_refine_ls_number_restraints 1
_refine_ls_restrained_S_all 1.238
_refine_ls_R_factor_all 0.0974
_refine_ls_R_factor_gt 0.0575
_refine_ls_shift/su_max 1.307
_refine_ls_shift/su_mean 0.358
_refine_ls_structure_factor_coef Fsqd
_refine_ls_weighting_details 'calc w=1/[\s^2^(Fo^2^)+(0.1000P)^2^+0.0000P] where P=(Fo^2^+2Fc^2^)/3'
_refine_ls_weighting_scheme calc
_refine_ls_wR_factor_gt 0.1652
_refine_ls_wR_factor_ref 0.1964
_reflns_number_gt 3143
_reflns_number_total 4823
_reflns_threshold_expression >2sigma(I)
_cod_data_source_file b106080p.txt
_cod_data_source_block c:\struct~1\tbddmf\dddadmf
_cod_depositor_comments
;
The following automatic conversions were performed:

'_chemical_melting_point' value '278-280' was changed to '279.0(10)'
- the average value was taken and precision was estimated.

Automatic conversion script
Id: cif_fix_values 2281 2013-09-26 08:29:07Z andrius 

The following automatic conversions were performed:

'_exptl_crystal_density_meas' value 'not measured' was changed to '?'
- the value is perceived as not measured.

Automatic conversion script
Id: cif_fix_values 3008 2015-01-20 13:52:24Z robertas 
;
_cod_original_cell_volume 1087.67(9)
_cod_original_sg_symbol_H-M P-1
_cod_database_code 7114862

loop_
_symmetry_equiv_pos_as_xyz
'x, y, z'
'-x, -y, -z'

loop_
_atom_site_label
_atom_site_type_symbol
_atom_site_fract_x
_atom_site_fract_y
_atom_site_fract_z
_atom_site_U_iso_or_equiv
_atom_site_adp_type
_atom_site_occupancy
_atom_site_symmetry_multiplicity
_atom_site_calc_flag
_atom_site_refinement_flags
O1 O 0.16975(16) 0.26264(16) -0.06298(9) 0.0346(4) Uani 1 1 d D
C1 C 0.1460(2) 0.1559(2) 0.00488(12) 0.0260(4) Uani 1 1 d .
H1 H 0.095(3) 0.219(3) -0.1258(14) 0.077(8) Uiso 1 1 d D
C2 C -0.0097(2) 0.1464(2) 0.03318(12) 0.0275(4) Uani 1 1 d .
C3 C -0.0190(2) 0.2892(2) 0.06359(14) 0.0367(5) Uani 1 1 d .
H3 H 0.0681 0.3861 0.0642 0.044 Uiso 1 1 calc R
C4 C -0.1527(2) 0.2918(3) 0.09269(14) 0.0421(6) Uani 1 1 d .
H4 H -0.1576 0.3895 0.1129 0.051 Uiso 1 1 calc R
C5 C -0.2791(2) 0.1508(3) 0.09217(14) 0.0409(5) Uani 1 1 d .
H5 H -0.3703 0.1514 0.1131 0.049 Uiso 1 1 calc R
C6 C -0.2728(2) 0.0101(2) 0.06145(13) 0.0343(5) Uani 1 1 d .
H6 H -0.3610 -0.0860 0.0605 0.041 Uiso 1 1 calc R
C7 C -0.1378(2) 0.0058(2) 0.03132(12) 0.0270(4) Uani 1 1 d .
C11 C 0.2980(2) 0.2272(2) 0.09191(12) 0.0244(4) Uani 1 1 d .
C12 C 0.3133(2) 0.1438(2) 0.16858(13) 0.0307(4) Uani 1 1 d .
H12 H 0.2319 0.0421 0.1658 0.037 Uiso 1 1 calc R
C13 C 0.4460(2) 0.2078(2) 0.24907(13) 0.0321(5) Uani 1 1 d .
H13 H 0.4532 0.1487 0.3007 0.038 Uiso 1 1 calc R
C14 C 0.5694(2) 0.3560(2) 0.25672(12) 0.0280(4) Uani 1 1 d .
C15 C 0.5541(2) 0.4369(2) 0.17929(13) 0.0288(4) Uani 1 1 d .
H15 H 0.6365 0.5378 0.1816 0.035 Uiso 1 1 calc R
C16 C 0.4204(2) 0.3737(2) 0.09769(12) 0.0281(4) Uani 1 1 d .
H16 H 0.4136 0.4321 0.0457 0.034 Uiso 1 1 calc R
C17 C 0.7150(2) 0.4196(2) 0.34746(14) 0.0359(5) Uani 1 1 d .
C18 C 0.8179(3) 0.3138(3) 0.35820(16) 0.0548(7) Uani 1 1 d .
H18A H 0.8629 0.3171 0.3049 0.082 Uiso 1 1 calc R
H18B H 0.7469 0.2048 0.3601 0.082 Uiso 1 1 calc R
H18C H 0.9099 0.3516 0.4165 0.082 Uiso 1 1 calc R
C19 C 0.8271(3) 0.5885(3) 0.34626(17) 0.0582(7) Uani 1 1 d .
H19A H 0.8716 0.5930 0.2927 0.087 Uiso 1 1 calc R
H19B H 0.9194 0.6237 0.4045 0.087 Uiso 1 1 calc R
H19C H 0.7626 0.6576 0.3409 0.087 Uiso 1 1 calc R
C20 C 0.6481(3) 0.4159(3) 0.43253(15) 0.0557(7) Uani 1 1 d .
H20A H 0.7419 0.4553 0.4899 0.084 Uiso 1 1 calc R
H20B H 0.5786 0.3070 0.4357 0.084 Uiso 1 1 calc R
H20C H 0.5813 0.4830 0.4261 0.084 Uiso 1 1 calc R
O21 O -0.0439(2) 0.1503(2) -0.23878(10) 0.0561(5) Uani 1 1 d .
C22 C -0.0424(3) 0.0408(3) -0.28708(17) 0.0545(6) Uani 1 1 d .
H22 H 0.0319 -0.0107 -0.2601 0.065 Uiso 1 1 calc R
N23 N -0.1376(2) -0.0109(3) -0.37477(13) 0.0529(5) Uani 1 1 d .
C24 C -0.2525(3) 0.0617(3) -0.42051(16) 0.0542(6) Uani 1 1 d .
H24A H -0.3670 -0.0135 -0.4325 0.081 Uiso 1 1 calc R
H24B H -0.2326 0.0920 -0.4801 0.081 Uiso 1 1 calc R
H24C H -0.2361 0.1560 -0.3802 0.081 Uiso 1 1 calc R
C25 C -0.1424(6) -0.1509(6) -0.4273(3) 0.136(2) Uani 1 1 d .
H25A H -0.1060 -0.1209 -0.4828 0.204 Uiso 1 1 calc R
H25B H -0.2564 -0.2290 -0.4468 0.204 Uiso 1 1 calc R
H25C H -0.0679 -0.1967 -0.3875 0.204 Uiso 1 1 calc R
O26 O -0.6147(3) 0.1319(3) -0.36634(15) 0.1055(9) Uani 1 1 d .
C27 C -0.5365(4) 0.1501(4) -0.2851(2) 0.0678(8) Uani 1 1 d .
H27 H -0.5816 0.0733 -0.2479 0.081 Uiso 1 1 calc R
N28 N -0.3937(2) 0.2665(2) -0.24212(13) 0.0496(5) Uani 1 1 d .
C29 C -0.3115(4) 0.3932(4) -0.2880(2) 0.0717(8) Uani 1 1 d .
H29A H -0.3745 0.3765 -0.3544 0.108 Uiso 1 1 calc R
H29B H -0.1987 0.3959 -0.2821 0.108 Uiso 1 1 calc R
H29C H -0.3050 0.4939 -0.2588 0.108 Uiso 1 1 calc R
C30 C -0.3132(3) 0.2706(3) -0.14380(16) 0.0573(7) Uani 1 1 d .
H30A H -0.3143 0.3621 -0.1082 0.086 Uiso 1 1 calc R
H30B H -0.1978 0.2794 -0.1350 0.086 Uiso 1 1 calc R
H30C H -0.3731 0.1733 -0.1215 0.086 Uiso 1 1 calc R

loop_
_atom_site_aniso_label
_atom_site_aniso_U_11
_atom_site_aniso_U_22
_atom_site_aniso_U_33
_atom_site_aniso_U_23
_atom_site_aniso_U_13
_atom_site_aniso_U_12
O1 0.0357(7) 0.0366(8) 0.0275(7) 0.0086(6) 0.0076(6) 0.0091(6)
C1 0.0237(9) 0.0301(11) 0.0212(8) 0.0008(7) 0.0043(7) 0.0079(8)
C2 0.0226(9) 0.0342(11) 0.0244(9) -0.0009(8) 0.0027(7) 0.0122(8)
C3 0.0287(10) 0.0345(12) 0.0416(11) -0.0049(9) 0.0050(8) 0.0099(9)
C4 0.0387(12) 0.0423(13) 0.0445(12) -0.0125(10) 0.0058(9) 0.0197(10)
C5 0.0304(10) 0.0562(15) 0.0384(11) -0.0087(10) 0.0095(9) 0.0202(10)
C6 0.0264(9) 0.0428(13) 0.0309(10) -0.0031(9) 0.0086(7) 0.0097(9)
C7 0.0240(9) 0.0337(11) 0.0209(8) -0.0008(7) 0.0035(7) 0.0104(8)
C11 0.0231(9) 0.0257(10) 0.0243(9) 0.0003(7) 0.0081(7) 0.0081(8)
C12 0.0268(9) 0.0278(11) 0.0303(10) 0.0025(8) 0.0053(7) 0.0034(8)
C13 0.0349(10) 0.0322(11) 0.0257(9) 0.0058(8) 0.0054(8) 0.0106(9)
C14 0.0240(9) 0.0283(10) 0.0296(10) -0.0019(8) 0.0058(7) 0.0088(8)
C15 0.0241(9) 0.0235(10) 0.0334(10) 0.0001(8) 0.0077(7) 0.0030(8)
C16 0.0282(9) 0.0281(11) 0.0273(9) 0.0054(8) 0.0085(7) 0.0091(8)
C17 0.0291(10) 0.0378(12) 0.0333(10) -0.0015(9) 0.0018(8) 0.0091(9)
C18 0.0466(13) 0.0651(17) 0.0464(14) -0.0044(12) -0.0060(10) 0.0281(13)
C19 0.0462(13) 0.0483(15) 0.0517(14) 0.0004(12) -0.0075(11) 0.0000(11)
C20 0.0519(14) 0.0695(18) 0.0354(12) -0.0050(11) 0.0053(10) 0.0160(13)
O21 0.0639(11) 0.0558(11) 0.0338(8) 0.0079(8) 0.0096(7) 0.0075(9)
C22 0.0472(13) 0.0672(18) 0.0451(13) 0.0066(13) 0.0070(11) 0.0211(13)
N23 0.0465(11) 0.0713(14) 0.0384(10) -0.0085(9) 0.0004(8) 0.0286(10)
C24 0.0590(14) 0.0649(17) 0.0380(12) 0.0072(11) 0.0059(10) 0.0280(13)
C25 0.154(4) 0.178(4) 0.092(3) -0.057(3) -0.034(2) 0.137(4)
O26 0.1154(18) 0.122(2) 0.0614(13) -0.0268(13) -0.0291(12) 0.0665(16)
C27 0.0693(18) 0.0643(19) 0.0647(18) -0.0112(14) 0.0001(14) 0.0341(15)
N28 0.0531(11) 0.0507(13) 0.0446(11) -0.0002(9) 0.0059(9) 0.0250(10)
C29 0.096(2) 0.075(2) 0.0688(19) 0.0243(16) 0.0385(17) 0.0496(18)
C30 0.0735(17) 0.0517(16) 0.0462(14) 0.0031(11) 0.0069(12) 0.0304(14)

loop_
_atom_type_symbol
_atom_type_description
_atom_type_scat_dispersion_real
_atom_type_scat_dispersion_imag
_atom_type_scat_source
C C 0.0033 0.0016 'International Tables Vol C Tables 4.2.6.8 and 6.1.1.4'
H H 0.0000 0.0000 'International Tables Vol C Tables 4.2.6.8 and 6.1.1.4'
N N 0.0061 0.0033 'International Tables Vol C Tables 4.2.6.8 and 6.1.1.4'
O O 0.0106 0.0060 'International Tables Vol C Tables 4.2.6.8 and 6.1.1.4'

loop_
_geom_angle_atom_site_label_1
_geom_angle_atom_site_label_2
_geom_angle_atom_site_label_3
_geom_angle
_geom_angle_site_symmetry_1
_geom_angle_site_symmetry_3
C1 O1 H1 114.0(17) . .
O1 C1 C7 110.77(13) . 2
O1 C1 C2 110.01(13) . .
C7 C1 C2 112.30(14) 2 .
O1 C1 C11 106.50(14) . .
C7 C1 C11 109.28(13) 2 .
C2 C1 C11 107.77(13) . .
C7 C2 C3 119.15(16) . .
C7 C2 C1 123.66(15) . .
C3 C2 C1 117.19(16) . .
C4 C3 C2 121.20(19) . .
C4 C3 H3 119.4 . .
C2 C3 H3 119.4 . .
C3 C4 C5 119.44(18) . .
C3 C4 H4 120.2 . .
C5 C4 H4 120.3 . .
C6 C5 C4 120.04(17) . .
C6 C5 H5 120.0 . .
C4 C5 H5 120.0 . .
C5 C6 C7 121.12(19) . .
C5 C6 H6 119.5 . .
C7 C6 H6 119.4 . .
C2 C7 C6 119.05(17) . .
C2 C7 C1 123.94(14) . 2
C6 C7 C1 116.97(16) . 2
C16 C11 C12 118.18(16) . .
C16 C11 C1 122.38(16) . .
C12 C11 C1 119.44(16) . .
C13 C12 C11 120.60(17) . .
C13 C12 H12 119.7 . .
C11 C12 H12 119.7 . .
C12 C13 C14 122.10(18) . .
C12 C13 H13 119.0 . .
C14 C13 H13 118.9 . .
C15 C14 C13 116.73(16) . .
C15 C14 C17 123.60(17) . .
C13 C14 C17 119.65(17) . .
C14 C15 C16 121.70(17) . .
C14 C15 H15 119.1 . .
C16 C15 H15 119.2 . .
C11 C16 C15 120.68(17) . .
C11 C16 H16 119.7 . .
C15 C16 H16 119.7 . .
C19 C17 C18 108.93(18) . .
C19 C17 C14 111.95(17) . .
C18 C17 C14 108.50(16) . .
C19 C17 C20 108.31(19) . .
C18 C17 C20 108.88(19) . .
C14 C17 C20 110.22(16) . .
C17 C18 H18A 109.4 . .
C17 C18 H18B 109.6 . .
H18A C18 H18B 109.5 . .
C17 C18 H18C 109.4 . .
H18A C18 H18C 109.5 . .
H18B C18 H18C 109.5 . .
C17 C19 H19A 109.5 . .
C17 C19 H19B 109.5 . .
H19A C19 H19B 109.5 . .
C17 C19 H19C 109.5 . .
H19A C19 H19C 109.5 . .
H19B C19 H19C 109.5 . .
C17 C20 H20A 109.4 . .
C17 C20 H20B 109.5 . .
H20A C20 H20B 109.5 . .
C17 C20 H20C 109.5 . .
H20A C20 H20C 109.5 . .
H20B C20 H20C 109.5 . .
O21 C22 N23 124.3(2) . .
O21 C22 H22 117.9 . .
N23 C22 H22 117.8 . .
C22 N23 C24 121.0(2) . .
C22 N23 C25 122.5(2) . .
C24 N23 C25 116.3(2) . .
N23 C24 H24A 109.4 . .
N23 C24 H24B 109.5 . .
H24A C24 H24B 109.5 . .
N23 C24 H24C 109.5 . .
H24A C24 H24C 109.5 . .
H24B C24 H24C 109.5 . .
N23 C25 H25A 109.5 . .
N23 C25 H25B 109.5 . .
H25A C25 H25B 109.5 . .
N23 C25 H25C 109.4 . .
H25A C25 H25C 109.5 . .
H25B C25 H25C 109.5 . .
O26 C27 N28 126.7(3) . .
O26 C27 H27 116.6 . .
N28 C27 H27 116.7 . .
C27 N28 C29 123.4(2) . .
C27 N28 C30 120.1(2) . .
C29 N28 C30 116.5(2) . .
N28 C29 H29A 109.5 . .
N28 C29 H29B 109.6 . .
H29A C29 H29B 109.5 . .
N28 C29 H29C 109.4 . .
H29A C29 H29C 109.5 . .
H29B C29 H29C 109.5 . .
N28 C30 H30A 109.5 . .
N28 C30 H30B 109.4 . .
H30A C30 H30B 109.5 . .
N28 C30 H30C 109.5 . .
H30A C30 H30C 109.5 . .
H30B C30 H30C 109.5 . .

loop_
_geom_bond_atom_site_label_1
_geom_bond_atom_site_label_2
_geom_bond_distance
_geom_bond_site_symmetry_2
O1 C1 1.425(2) .
O1 H1 0.975(17) .
C1 C7 1.524(2) 2
C1 C2 1.536(2) .
C1 C11 1.538(2) .
C2 C7 1.384(3) .
C2 C3 1.401(3) .
C3 C4 1.384(3) .
C3 H3 0.9500 .
C4 C5 1.383(3) .
C4 H4 0.9500 .
C5 C6 1.372(3) .
C5 H5 0.9500 .
C6 C7 1.408(2) .
C6 H6 0.9500 .
C7 C1 1.524(2) 2
C11 C16 1.384(3) .
C11 C12 1.389(3) .
C12 C13 1.385(3) .
C12 H12 0.9500 .
C13 C14 1.394(3) .
C13 H13 0.9500 .
C14 C15 1.385(3) .
C14 C17 1.538(2) .
C15 C16 1.400(2) .
C15 H15 0.9500 .
C16 H16 0.9500 .
C17 C19 1.518(3) .
C17 C18 1.528(3) .
C17 C20 1.538(3) .
C18 H18A 0.9800 .
C18 H18B 0.9800 .
C18 H18C 0.9800 .
C19 H19A 0.9800 .
C19 H19B 0.9800 .
C19 H19C 0.9800 .
C20 H20A 0.9800 .
C20 H20B 0.9800 .
C20 H20C 0.9800 .
O21 C22 1.221(3) .
C22 N23 1.327(3) .
C22 H22 0.9500 .
N23 C24 1.438(3) .
N23 C25 1.460(4) .
C24 H24A 0.9800 .
C24 H24B 0.9800 .
C24 H24C 0.9800 .
C25 H25A 0.9800 .
C25 H25B 0.9800 .
C25 H25C 0.9800 .
O26 C27 1.202(3) .
C27 N28 1.326(3) .
C27 H27 0.9500 .
N28 C29 1.434(3) .
N28 C30 1.445(3) .
C29 H29A 0.9800 .
C29 H29B 0.9800 .
C29 H29C 0.9800 .
C30 H30A 0.9800 .
C30 H30B 0.9800 .
C30 H30C 0.9800 .

loop_
_geom_torsion_atom_site_label_1
_geom_torsion_atom_site_label_2
_geom_torsion_atom_site_label_3
_geom_torsion_atom_site_label_4
_geom_torsion
_geom_torsion_site_symmetry_1
_geom_torsion_site_symmetry_4
O1 C1 C2 C7 127.56(17) . .
C7 C1 C2 C7 3.7(2) 2 .
C11 C1 C2 C7 -116.71(18) . .
O1 C1 C2 C3 -53.3(2) . .
C7 C1 C2 C3 -177.21(15) 2 .
C11 C1 C2 C3 62.4(2) . .
C7 C2 C3 C4 0.8(3) . .
C1 C2 C3 C4 -178.37(17) . .
C2 C3 C4 C5 0.3(3) . .
C3 C4 C5 C6 -1.1(3) . .
C4 C5 C6 C7 0.9(3) . .
C3 C2 C7 C6 -1.0(3) . .
C1 C2 C7 C6 178.10(16) . .
C3 C2 C7 C1 176.80(16) . 2
C1 C2 C7 C1 -4.1(3) . 2
C5 C6 C7 C2 0.2(3) . .
C5 C6 C7 C1 -177.78(16) . 2
O1 C1 C11 C16 4.3(2) . .
C7 C1 C11 C16 124.02(17) 2 .
C2 C1 C11 C16 -113.70(18) . .
O1 C1 C11 C12 -176.74(14) . .
C7 C1 C11 C12 -57.0(2) 2 .
C2 C1 C11 C12 65.2(2) . .
C16 C11 C12 C13 1.2(3) . .
C1 C11 C12 C13 -177.77(16) . .
C11 C12 C13 C14 -0.4(3) . .
C12 C13 C14 C15 -0.5(3) . .
C12 C13 C14 C17 -179.20(16) . .
C13 C14 C15 C16 0.7(2) . .
C17 C14 C15 C16 179.31(15) . .
C12 C11 C16 C15 -1.0(2) . .
C1 C11 C16 C15 177.90(15) . .
C14 C15 C16 C11 0.1(3) . .
C15 C14 C17 C19 6.9(3) . .
C13 C14 C17 C19 -174.47(18) . .
C15 C14 C17 C18 -113.3(2) . .
C13 C14 C17 C18 65.3(2) . .
C15 C14 C17 C20 127.6(2) . .
C13 C14 C17 C20 -53.8(2) . .
O21 C22 N23 C24 0.3(4) . .
O21 C22 N23 C25 -174.5(3) . .
O26 C27 N28 C29 1.3(4) . .
O26 C27 N28 C30 -179.0(2) . .
